data_7214092
loop_
_publ_author_name
'Aaker\"oy, Christer B.'
'Wijethunga, Tharanga K.'
'Desper, John'

_publ_section_title
;
 Constructing molecular polygons using halogen bonding and bifurcated
 N-oxides
;
_journal_issue 1
_journal_name_full CrystEngComm
_journal_page_first 28
_journal_paper_doi 10.1039/c3ce41887a
_journal_volume 16
_journal_year 2014
_chemical_formula_moiety
;
(C8 H12 N2 O2) (C6 F3 I3)2
;
_chemical_formula_sum 'C20 H12 F6 I6 N2 O2'
_chemical_formula_weight 1187.72
_chemical_name_systematic
;
TW-6-15 2,3,5,6-Me4-pyridine-1,4-dioxide, (1,3,5-F3-2,4,6-I3-benzene)2
;
_space_group_IT_number 2
_symmetry_cell_setting triclinic
_symmetry_space_group_name_Hall '-P 1'
_symmetry_space_group_name_H-M 'P -1'
_atom_sites_solution_hydrogens geom
_atom_sites_solution_primary direct
_atom_sites_solution_secondary difmap
_audit_creation_method SHELXL-97
_cell_angle_alpha 100.812(3)
_cell_angle_beta 106.262(2)
_cell_angle_gamma 95.408(3)
_cell_formula_units_Z 1
_cell_length_a 7.9660(6)
_cell_length_b 9.2821(7)
_cell_length_c 10.1097(8)
_cell_measurement_reflns_used 9888
_cell_measurement_temperature 120(2)
_cell_measurement_theta_max 33.29
_cell_measurement_theta_min 2.26
_cell_volume 696.29(9)
_computing_cell_refinement 'Bruker SAINT'
_computing_data_collection 'Bruker APEX2'
_computing_data_reduction 'Bruker SAINT'
_computing_molecular_graphics 'Bruker SHELXTL'
_computing_publication_material 'Bruker SHELXTL'
_computing_structure_refinement 'SHELXL-97 (Sheldrick, 2008)'
_computing_structure_solution 'SHELXS-97 (Sheldrick, 2008)'
_diffrn_ambient_temperature 120(2)
_diffrn_measured_fraction_theta_full 0.953
_diffrn_measured_fraction_theta_max 0.842
_diffrn_measurement_device_type 'Bruker APEX-II CCD'
_diffrn_measurement_method '\f and \w scans'
_diffrn_radiation_monochromator graphite
_diffrn_radiation_source 'fine-focus sealed tube'
_diffrn_radiation_type MoK\a
_diffrn_radiation_wavelength 0.71073
_diffrn_reflns_av_R_equivalents 0.0230
_diffrn_reflns_av_sigmaI/netI 0.0177
_diffrn_reflns_limit_h_max 11
_diffrn_reflns_limit_h_min -12
_diffrn_reflns_limit_k_max 13
_diffrn_reflns_limit_k_min -13
_diffrn_reflns_limit_l_max 13
_diffrn_reflns_limit_l_min -15
_diffrn_reflns_number 18582
_diffrn_reflns_theta_full 30.00
_diffrn_reflns_theta_max 33.13
_diffrn_reflns_theta_min 2.15
_exptl_absorpt_coefficient_mu 6.755
_exptl_absorpt_correction_T_max 0.4515
_exptl_absorpt_correction_T_min 0.2211
_exptl_absorpt_correction_type multi-scan
_exptl_absorpt_process_details SADABS
_exptl_crystal_colour colourless
_exptl_crystal_density_diffrn 2.833
_exptl_crystal_density_method 'not measured'
_exptl_crystal_description prism
_exptl_crystal_F_000 534
_exptl_crystal_size_max 0.32
_exptl_crystal_size_mid 0.24
_exptl_crystal_size_min 0.14
_refine_diff_density_max 1.535
_refine_diff_density_min -0.912
_refine_diff_density_rms 0.134
_refine_ls_extinction_method none
_refine_ls_goodness_of_fit_ref 1.133
_refine_ls_hydrogen_treatment constr
_refine_ls_matrix_type full
_refine_ls_number_parameters 163
_refine_ls_number_reflns 4468
_refine_ls_number_restraints 0
_refine_ls_restrained_S_all 1.133
_refine_ls_R_factor_all 0.0220
_refine_ls_R_factor_gt 0.0204
_refine_ls_shift/su_max 0.002
_refine_ls_shift/su_mean 0.000
_refine_ls_structure_factor_coef Fsqd
_refine_ls_weighting_details 'calc w=1/[\s^2^(Fo^2^)+(0.0250P)^2^+0.8000P] where P=(Fo^2^+2Fc^2^)/3'
_refine_ls_weighting_scheme calc
_refine_ls_wR_factor_gt 0.0522
_refine_ls_wR_factor_ref 0.0530
_reflns_number_gt 4255
_reflns_number_total 4468
_reflns_threshold_expression >2sigma(I)
_cod_data_source_file c3ce41887a.txt
_cod_data_source_block tw1237mA8D3
_cod_depositor_comments
;
The following automatic conversions were performed:

'_symmetry_cell_setting' value 'Triclinic' changed to 'triclinic'
according to
/usr/data/users/saulius/automatic-downloads/current/RSC/lib/dictionaries/cif_core.dic
dictionary named 'cif_core.dic' version 2.4.2 from 2011-04-26.

Automatic conversion script
Id: cif_fix_values 2281 2013-09-26 08:29:07Z andrius 
;
_cod_original_cell_volume 696.28(9)
_cod_original_sg_symbol_H-M P-1
_cod_database_code 7214092

loop_
_symmetry_equiv_pos_as_xyz
'x, y, z'
'-x, -y, -z'

loop_
_atom_site_label
_atom_site_type_symbol
_atom_site_fract_x
_atom_site_fract_y
_atom_site_fract_z
_atom_site_U_iso_or_equiv
_atom_site_adp_type
_atom_site_occupancy
_atom_site_symmetry_multiplicity
_atom_site_calc_flag
_atom_site_refinement_flags
C11 C 0.7118(3) 0.5175(3) 0.4630(2) 0.0162(4) Uani 1 1 d .
I11 I 0.57832(2) 0.639302(17) 0.324676(16) 0.01707(4) Uani 1 1 d .
C12 C 0.8355(3) 0.5847(3) 0.5912(3) 0.0170(4) Uani 1 1 d .
F12 F 0.8655(2) 0.73319(17) 0.62913(16) 0.0231(3) Uani 1 1 d .
C13 C 0.9296(3) 0.5059(3) 0.6824(2) 0.0167(4) Uani 1 1 d .
I13 I 1.11585(2) 0.613179(17) 0.873884(16) 0.01806(4) Uani 1 1 d .
C14 C 0.8972(3) 0.3522(3) 0.6380(3) 0.0165(4) Uani 1 1 d .
F14 F 0.9839(2) 0.27184(17) 0.72349(17) 0.0231(3) Uani 1 1 d .
C15 C 0.7777(3) 0.2784(3) 0.5097(3) 0.0166(4) Uani 1 1 d .
I15 I 0.73381(2) 0.048603(17) 0.445962(18) 0.02161(5) Uani 1 1 d .
C16 C 0.6852(3) 0.3646(3) 0.4257(3) 0.0166(4) Uani 1 1 d .
F16 F 0.5614(2) 0.29483(17) 0.30455(15) 0.0224(3) Uani 1 1 d .
N21 N 0.4526(3) 0.8893(2) 0.0582(2) 0.0162(4) Uani 1 1 d .
O21 O 0.4028(2) 0.7812(2) 0.11228(19) 0.0207(4) Uani 1 1 d .
C22 C 0.3680(3) 1.0103(3) 0.0637(2) 0.0170(4) Uani 1 1 d .
C26 C 0.5833(3) 0.8763(3) -0.0043(2) 0.0170(4) Uani 1 1 d .
C32 C 0.2313(4) 1.0097(3) 0.1378(3) 0.0230(5) Uani 1 1 d .
H32A H 0.1792 1.1011 0.1362 0.034 Uiso 1 1 calc R
H32B H 0.2860 1.0039 0.2360 0.034 Uiso 1 1 calc R
H32C H 0.1386 0.9236 0.0902 0.034 Uiso 1 1 calc R
C36 C 0.6641(4) 0.7386(3) -0.0022(3) 0.0228(5) Uani 1 1 d .
H36A H 0.7567 0.7414 -0.0486 0.034 Uiso 1 1 calc R
H36B H 0.5728 0.6521 -0.0524 0.034 Uiso 1 1 calc R
H36C H 0.7160 0.7313 0.0960 0.034 Uiso 1 1 calc R

loop_
_atom_site_aniso_label
_atom_site_aniso_U_11
_atom_site_aniso_U_22
_atom_site_aniso_U_33
_atom_site_aniso_U_23
_atom_site_aniso_U_13
_atom_site_aniso_U_12
C11 0.0183(11) 0.0155(10) 0.0168(10) 0.0063(8) 0.0059(8) 0.0053(8)
I11 0.01933(8) 0.01532(7) 0.01712(8) 0.00613(5) 0.00428(5) 0.00437(5)
C12 0.0176(11) 0.0151(10) 0.0179(11) 0.0033(8) 0.0048(8) 0.0023(8)
F12 0.0298(8) 0.0141(7) 0.0211(7) 0.0021(5) 0.0026(6) 0.0028(6)
C13 0.0152(10) 0.0177(10) 0.0156(10) 0.0035(8) 0.0021(8) 0.0024(8)
I13 0.01760(8) 0.01797(8) 0.01593(7) 0.00285(5) 0.00198(5) 0.00115(5)
C14 0.0149(10) 0.0152(10) 0.0187(11) 0.0054(8) 0.0028(8) 0.0021(8)
F14 0.0225(8) 0.0187(7) 0.0243(8) 0.0089(6) -0.0020(6) 0.0044(6)
C15 0.0168(11) 0.0127(9) 0.0193(11) 0.0025(8) 0.0048(8) 0.0008(8)
I15 0.02328(9) 0.01336(7) 0.02537(9) 0.00413(6) 0.00329(6) 0.00220(6)
C16 0.0163(10) 0.0166(10) 0.0155(10) 0.0030(8) 0.0034(8) 0.0006(8)
F16 0.0259(8) 0.0177(7) 0.0166(7) 0.0035(5) -0.0033(5) -0.0001(6)
N21 0.0172(9) 0.0147(9) 0.0131(9) 0.0032(7) -0.0007(7) 0.0017(7)
O21 0.0236(9) 0.0182(8) 0.0186(8) 0.0096(7) 0.0008(6) 0.0019(7)
C22 0.0186(11) 0.0174(10) 0.0134(10) 0.0038(8) 0.0017(8) 0.0039(8)
C26 0.0191(11) 0.0162(10) 0.0132(10) 0.0026(8) 0.0008(8) 0.0040(8)
C32 0.0237(12) 0.0241(12) 0.0229(12) 0.0062(10) 0.0087(9) 0.0055(10)
C36 0.0268(13) 0.0210(12) 0.0233(12) 0.0098(9) 0.0063(9) 0.0114(10)

loop_
_atom_type_symbol
_atom_type_description
_atom_type_scat_dispersion_real
_atom_type_scat_dispersion_imag
_atom_type_scat_source
C C 0.0033 0.0016 'International Tables Vol C Tables 4.2.6.8 and 6.1.1.4'
H H 0.0000 0.0000 'International Tables Vol C Tables 4.2.6.8 and 6.1.1.4'
N N 0.0061 0.0033 'International Tables Vol C Tables 4.2.6.8 and 6.1.1.4'
O O 0.0106 0.0060 'International Tables Vol C Tables 4.2.6.8 and 6.1.1.4'
F F 0.0171 0.0103 'International Tables Vol C Tables 4.2.6.8 and 6.1.1.4'
I I -0.4742 1.8119 'International Tables Vol C Tables 4.2.6.8 and 6.1.1.4'

loop_
_geom_angle_atom_site_label_1
_geom_angle_atom_site_label_2
_geom_angle_atom_site_label_3
_geom_angle
_geom_angle_site_symmetry_1
_geom_angle_site_symmetry_3
C16 C11 C12 117.1(2) . .
C16 C11 I11 120.49(17) . .
C12 C11 I11 122.29(18) . .
C11 I11 O21 173.62(8) . .
F12 C12 C11 118.3(2) . .
F12 C12 C13 118.5(2) . .
C11 C12 C13 123.2(2) . .
C12 C13 C14 116.8(2) . .
C12 C13 I13 121.50(18) . .
C14 C13 I13 121.70(17) . .
C13 I13 O21 170.97(8) . 1_656
F14 C14 C15 118.4(2) . .
F14 C14 C13 118.7(2) . .
C15 C14 C13 122.9(2) . .
C14 C15 C16 117.0(2) . .
C14 C15 I15 121.91(17) . .
C16 C15 I15 121.04(17) . .
C15 I15 I11 170.79(7) . 1_545
F16 C16 C11 119.0(2) . .
F16 C16 C15 118.0(2) . .
C11 C16 C15 123.0(2) . .
O21 N21 C22 118.3(2) . .
O21 N21 C26 119.5(2) . .
C22 N21 C26 122.2(2) . .
N21 O21 I11 134.23(14) . .
N21 C22 C26 118.9(2) . 2_675
N21 C22 C32 115.9(2) . .
C26 C22 C32 125.2(2) 2_675 .
N21 C26 C22 118.9(2) . 2_675
N21 C26 C36 116.4(2) . .
C22 C26 C36 124.7(2) 2_675 .
C22 C32 H32A 109.5 . .
C22 C32 H32B 109.5 . .
H32A C32 H32B 109.5 . .
C22 C32 H32C 109.5 . .
H32A C32 H32C 109.5 . .
H32B C32 H32C 109.5 . .
C26 C36 H36A 109.5 . .
C26 C36 H36B 109.5 . .
H36A C36 H36B 109.5 . .
C26 C36 H36C 109.5 . .
H36A C36 H36C 109.5 . .
H36B C36 H36C 109.5 . .

loop_
_geom_bond_atom_site_label_1
_geom_bond_atom_site_label_2
_geom_bond_distance
_geom_bond_site_symmetry_2
C11 C16 1.379(3) .
C11 C12 1.380(3) .
C11 I11 2.086(2) .
I11 O21 2.8331(16) .
C12 F12 1.339(3) .
C12 C13 1.384(3) .
C13 C14 1.389(3) .
C13 I13 2.081(2) .
I13 O21 2.8809(18) 1_656
C14 F14 1.336(3) .
C14 C15 1.382(3) .
C15 C16 1.386(3) .
C15 I15 2.074(2) .
I15 I11 3.7398(4) 1_545
C16 F16 1.341(3) .
N21 O21 1.310(3) .
N21 C22 1.363(3) .
N21 C26 1.364(3) .
C22 C26 1.382(3) 2_675
C22 C32 1.485(4) .
C26 C22 1.382(3) 2_675
C26 C36 1.485(3) .
C32 H32A 0.9800 .
C32 H32B 0.9800 .
C32 H32C 0.9800 .
C36 H36A 0.9800 .
C36 H36B 0.9800 .
C36 H36C 0.9800 .

loop_
_geom_torsion_atom_site_label_1
_geom_torsion_atom_site_label_2
_geom_torsion_atom_site_label_3
_geom_torsion_atom_site_label_4
_geom_torsion
_geom_torsion_site_symmetry_4
C16 C11 I11 O21 -38.7(8) .
C12 C11 I11 O21 138.1(6) .
C16 C11 C12 F12 179.2(2) .
I11 C11 C12 F12 2.3(3) .
C16 C11 C12 C13 -1.0(4) .
I11 C11 C12 C13 -177.86(19) .
F12 C12 C13 C14 -178.8(2) .
C11 C12 C13 C14 1.3(4) .
F12 C12 C13 I13 -0.6(3) .
C11 C12 C13 I13 179.60(19) .
C12 C13 I13 O21 -62.0(6) 1_656
C14 C13 I13 O21 116.1(5) 1_656
C12 C13 C14 F14 -179.3(2) .
I13 C13 C14 F14 2.4(3) .
C12 C13 C14 C15 0.0(4) .
I13 C13 C14 C15 -178.24(19) .
F14 C14 C15 C16 177.7(2) .
C13 C14 C15 C16 -1.6(4) .
F14 C14 C15 I15 -1.1(3) .
C13 C14 C15 I15 179.52(19) .
C14 C15 I15 I11 124.3(4) 1_545
C16 C15 I15 I11 -54.5(5) 1_545
C12 C11 C16 F16 177.5(2) .
I11 C11 C16 F16 -5.6(3) .
C12 C11 C16 C15 -0.8(4) .
I11 C11 C16 C15 176.17(19) .
C14 C15 C16 F16 -176.2(2) .
I15 C15 C16 F16 2.6(3) .
C14 C15 C16 C11 2.0(4) .
I15 C15 C16 C11 -179.12(19) .
C22 N21 O21 I11 -122.5(2) .
C26 N21 O21 I11 58.9(3) .
C11 I11 O21 N21 -93.5(7) .
O21 N21 C22 C26 -178.6(2) 2_675
C26 N21 C22 C26 -0.1(4) 2_675
O21 N21 C22 C32 2.7(3) .
C26 N21 C22 C32 -178.8(2) .
O21 N21 C26 C22 178.6(2) 2_675
C22 N21 C26 C22 0.1(4) 2_675
O21 N21 C26 C36 -1.7(3) .
C22 N21 C26 C36 179.8(2) .
